data_7121940
loop_
_publ_author_name
'Canaj, Angelos B.'
'Singh, Mukesh Kumar'
'Wilson, Claire'
'Rajaraman, Gopalan'
'Murrie, Mark'

_publ_section_title
;
 Chemical and in silico tuning of the magnetisation reversal barrier in
 pentagonal bipyramidal Dy(iii) single-ion magnets.
;
_journal_issue 59
_journal_name_full 'Chemical communications (Cambridge, England)'
_journal_page_first 8273
_journal_page_last 8276
_journal_paper_doi 10.1039/c8cc03929a
_journal_volume 54
_journal_year 2018
_chemical_formula_moiety 'C12 H46 Dy N6 O7 P2, 3(Cl), C6 H18 N3 O P, H2 O'
_chemical_formula_sum 'C18 H66 Cl3 Dy N9 O9 P3'
_chemical_formula_weight 914.55
_space_group_crystal_system monoclinic
_space_group_IT_number 14
_space_group_name_Hall '-P 2ybc'
_space_group_name_H-M_alt 'P 1 21/c 1'
_symmetry_space_group_name_Hall '-P 2ybc'
_symmetry_space_group_name_H-M 'P 1 21/c 1'
_atom_sites_solution_hydrogens mixed
_audit_creation_date 2017-07-14
_audit_creation_method
;
Olex2 1.2
(compiled 2017.03.28 svn.r3405 for OlexSys, GUI svn.r5337)
;
_audit_update_record
;
2018-04-06 deposited with the CCDC.
2018-07-03 downloaded from the CCDC.
;
_cell_angle_alpha 90
_cell_angle_beta 101.025(3)
_cell_angle_gamma 90
_cell_formula_units_Z 8
_cell_length_a 11.3237(10)
_cell_length_b 38.167(4)
_cell_length_c 19.4676(18)
_cell_measurement_reflns_used 9693
_cell_measurement_temperature 100
_cell_measurement_theta_max 27.482
_cell_measurement_theta_min 2.512
_cell_volume 8258.4(14)
_computing_cell_refinement 'SAINT V8.37A (Bruker-AXS, 2016)'
_computing_data_collection 'APEX3 Ver. 2016.9-0 (Bruker-AXS, 2016)'
_computing_data_reduction 'APEX3 Ver. 2016.9-0 (Bruker-AXS, 2016)'
_computing_molecular_graphics 'Olex2 (Dolomanov et al., 2009)'
_computing_publication_material 'Olex2 (Dolomanov et al., 2009)'
_computing_structure_refinement 'ShelXL (Sheldrick, 2015)'
_computing_structure_solution 'SHELXT 2014/5 (Sheldrick, 2014)'
_diffrn_ambient_temperature 100
_diffrn_detector 'charge integrating pixel array detector'
_diffrn_detector_area_resol_mean 7.4074
_diffrn_detector_type 'Bruker PHOTON II'
_diffrn_measured_fraction_theta_full 0.998
_diffrn_measured_fraction_theta_max 0.997
_diffrn_measurement_device 'four-circle diffractometer'
_diffrn_measurement_device_type 'Bruker D8 VENTURE'
_diffrn_measurement_method '\f and \w scans'
_diffrn_radiation_collimation 'focusing mirrors'
_diffrn_radiation_monochromator 'multilayer mirror optics'
_diffrn_radiation_type MoK\a
_diffrn_radiation_wavelength 0.71073
_diffrn_reflns_av_R_equivalents 0.0329
_diffrn_reflns_av_unetI/netI 0.0268
_diffrn_reflns_Laue_measured_fraction_full 0.998
_diffrn_reflns_Laue_measured_fraction_max 0.997
_diffrn_reflns_limit_h_max 14
_diffrn_reflns_limit_h_min -14
_diffrn_reflns_limit_k_max 47
_diffrn_reflns_limit_k_min -49
_diffrn_reflns_limit_l_max 25
_diffrn_reflns_limit_l_min -25
_diffrn_reflns_number 97180
_diffrn_reflns_point_group_measured_fraction_full 0.998
_diffrn_reflns_point_group_measured_fraction_max 0.997
_diffrn_reflns_theta_full 25.242
_diffrn_reflns_theta_max 27.493
_diffrn_reflns_theta_min 2.197
_diffrn_source 'microfocus sealed tube'
_diffrn_source_type 'INCOATEC I\ms 3.0'
_diffrn_standards_number 0
_exptl_absorpt_coefficient_mu 2.168
_exptl_absorpt_correction_T_max 0.7456
_exptl_absorpt_correction_T_min 0.6519
_exptl_absorpt_correction_type multi-scan
_exptl_absorpt_process_details
'SADABS-2016/2 (Bruker,2016/2) was used for absorption correction. wR2(int) was 0.0726 before and 0.0503 after correction. The Ratio of minimum to maximum transmission is 0.8743. The \l/2 correction factor is Not present.'
_exptl_crystal_colour colourless
_exptl_crystal_density_diffrn 1.471
_exptl_crystal_description prism
_exptl_crystal_F_000 3768
_exptl_crystal_size_max 0.1
_exptl_crystal_size_mid 0.07
_exptl_crystal_size_min 0.06
_refine_diff_density_max 0.897
_refine_diff_density_min -1.352
_refine_diff_density_rms 0.081
_refine_ls_extinction_method none
_refine_ls_goodness_of_fit_ref 1.150
_refine_ls_hydrogen_treatment mixed
_refine_ls_matrix_type full
_refine_ls_number_parameters 942
_refine_ls_number_reflns 18913
_refine_ls_number_restraints 93
_refine_ls_restrained_S_all 1.161
_refine_ls_R_factor_all 0.0270
_refine_ls_R_factor_gt 0.0250
_refine_ls_shift/su_max 0.005
_refine_ls_shift/su_mean 0.000
_refine_ls_structure_factor_coef Fsqd
_refine_ls_weighting_details 'w=1/[\s^2^(Fo^2^)+10.6412P] where P=(Fo^2^+2Fc^2^)/3'
_refine_ls_weighting_scheme calc
_refine_ls_wR_factor_gt 0.0531
_refine_ls_wR_factor_ref 0.0538
_reflns_Friedel_coverage 0.000
_reflns_number_gt 17718
_reflns_number_total 18913
_reflns_threshold_expression 'I > 2\s(I)'
_cod_data_source_file c8cc03929a2.cif
_cod_data_source_block 1
_cod_depositor_comments 'Adding full bibliography for 7121940--7121943.cif.'
_cod_original_cell_volume 8258.4(13)
_cod_database_code 7121940
_shelx_shelxl_version_number 2016/6
_shelx_space_group_comment
;
The symmetry employed for this shelxl refinement is uniquely defined
by the following loop, which should always be used as a source of
symmetry information in preference to the above space-group names.
They are only intended as comments.
;
_shelx_estimated_absorpt_t_max 0.881
_shelx_estimated_absorpt_t_min 0.812
_olex2_refinement_description
;
1. Fixed Uiso
 At 1.5 times of:
  All C(H,H,H) groups, All C(H,H,H,H,H,H) groups, All O(H,H) groups
2. Restrained distances
 H6WA-O6W
 0.85 with sigma of 0.02
 O1S-H1SB
 0.85 with sigma of 0.02
 N12-C24 \\sim N12-C23 \\sim N120-C240 \\sim N110-C220 \\sim N110-C210 \\sim
N11-C22 \\sim N11-C21 ~
 N100-C190 \\sim N100-C20 \\sim N10-C20 \\sim N10-C19 \\sim N121-C231 \\sim
N121-C241 \\sim N120-C230
 with sigma of 0.02
3. Others
 Sof(H20D)=Sof(H20E)=Sof(H20F)=Sof(N100)=Sof(N110)=Sof(C190)=Sof(H19D)=
 Sof(H19E)=Sof(H19F)=Sof(C210)=Sof(H21D)=Sof(H21E)=Sof(H21F)=Sof(C220)=
 Sof(H22D)=Sof(H22E)=Sof(H22F)=1-FVAR(1)
 Sof(N120)=Sof(C240)=Sof(H24D)=Sof(H24E)=Sof(H24F)=Sof(C230)=Sof(H23D)=
 Sof(H23E)=Sof(H23F)=Sof(C231)=Sof(H23G)=Sof(H23H)=Sof(H23I)=Sof(C241)=
 Sof(H24G)=Sof(H24H)=Sof(H24I)=Sof(N121)=0.5*(1-FVAR(2))
 Sof(H20A)=Sof(H20B)=Sof(H20C)=Sof(N10)=Sof(N11)=Sof(N12)=Sof(C19)=Sof(H19A)=
 Sof(H19B)=Sof(H19C)=Sof(C21)=Sof(H21A)=Sof(H21B)=Sof(H21C)=Sof(C22)=Sof(H22A)=
 Sof(H22B)=Sof(H22C)=Sof(C23)=Sof(H23A)=Sof(H23B)=Sof(H23C)=Sof(C24)=Sof(H24A)=
 Sof(H24B)=Sof(H24C)=FVAR(1)
 Fixed Sof: Cl4(0.75) Cl40(0.25)
4.a Free rotating group:
 O2S(H2SA,H2SB)
4.b Me refined with riding coordinates:
 C20(H20A,H20B,H20C), C20(H20D,H20E,H20F)
4.c Idealised Me refined as rotating group:
 C13(H13A,H13B,H13C), C14(H14A,H14B,H14C), C15(H15A,H15B,H15C), C16(H16A,H16B,
 H16C), C17(H17A,H17B,H17C), C18(H18A,H18B,H18C), C19(H19A,H19B,H19C), C21(H21A,
 H21B,H21C), C22(H22A,H22B,H22C), C23(H23A,H23B,H23C), C24(H24A,H24B,H24C),
 C240(H24D,H24E,H24F), C190(H19D,H19E,H19F), C210(H21D,H21E,H21F), C220(H22D,
 H22E,H22F), C1(H1A,H1B,H1C), C2(H2A,H2B,H2C), C3(H3A,H3B,H3C), C4(H4A,H4B,H4C),
  C5(H5A,H5B,H5C), C6(H6A,H6B,H6C), C7(H7A,H7B,H7C), C8(H8A,H8B,H8C), C9(H9A,
 H9B,H9C), C10(H10C,H10D,H10E), C11(H11A,H11B,H11C), C12(H12A,H12B,H12C),
 C25(H25A,H25B,H25C), C26(H26A,H26B,H26C), C27(H27A,H27B,H27C), C28(H28A,H28B,
 H28C), C29(H29A,H29B,H29C), C30(H30A,H30B,H30C), C31(H31A,H31B,H31C), C32(H32A,
 H32B,H32C), C33(H33A,H33B,H33C), C34(H34A,H34B,H34C), C35(H35A,H35B,H35C),
 C36(H36A,H36B,H36C), C230(H23D,H23E,H23F), C231(H23G,H23H,H23I), C241(H24G,
 H24H,H24I)
;
_olex2_submission_special_instructions 'No special instructions were received'

loop_
_space_group_symop_operation_xyz
'x, y, z'
'-x, y+1/2, -z+1/2'
'-x, -y, -z'
'x, -y-1/2, z-1/2'

loop_
_atom_site_label
_atom_site_type_symbol
_atom_site_fract_x
_atom_site_fract_y
_atom_site_fract_z
_atom_site_U_iso_or_equiv
_atom_site_adp_type
_atom_site_occupancy
_atom_site_site_symmetry_order
_atom_site_calc_flag
_atom_site_refinement_flags_posn
_atom_site_refinement_flags_occupancy
_atom_site_disorder_assembly
_atom_site_disorder_group
Dy2 Dy 0.49679(2) 0.28774(2) 0.73864(2) 0.01403(3) Uani 1 1 d . . . .
Cl2 Cl 0.18632(5) 0.32288(2) 0.84912(3) 0.03026(12) Uani 1 1 d . . . .
Cl4 Cl 0.71473(15) 0.19022(4) 0.71367(7) 0.0284(3) Uani 0.75 1 d . P . .
P1 P 0.30958(5) 0.30298(2) 0.56371(3) 0.01578(10) Uani 1 1 d . . . .
P2 P 0.68725(5) 0.28666(2) 0.91440(3) 0.02157(12) Uani 1 1 d . . . .
O1 O 0.37137(14) 0.29344(4) 0.63610(8) 0.0223(3) Uani 1 1 d . . . .
O1W O 0.41032(16) 0.33702(4) 0.78294(9) 0.0242(3) Uani 1 1 d . . . .
O2 O 0.61212(15) 0.28220(4) 0.84328(8) 0.0260(3) Uani 1 1 d . . . .
O2W O 0.59455(17) 0.33791(5) 0.70600(9) 0.0256(4) Uani 1 1 d . . . .
O3W O 0.66223(17) 0.26902(5) 0.69178(10) 0.0296(4) Uani 1 1 d . . . .
O4W O 0.48337(17) 0.22686(4) 0.72592(10) 0.0265(4) Uani 1 1 d . . . .
O5W O 0.33017(15) 0.26931(5) 0.78374(9) 0.0231(3) Uani 1 1 d . . . .
N7 N 0.38121(17) 0.33023(5) 0.52120(10) 0.0234(4) Uani 1 1 d . . . .
N8 N 0.18056(18) 0.32082(5) 0.56914(10) 0.0265(4) Uani 1 1 d . . . .
N9 N 0.29283(18) 0.26788(5) 0.51513(9) 0.0235(4) Uani 1 1 d . . . .
C13 C 0.3791(3) 0.36767(7) 0.53756(15) 0.0395(7) Uani 1 1 d . . . .
H13A H 0.301625 0.373638 0.549986 0.059 Uiso 1 1 calc GR . . .
H13B H 0.389848 0.381357 0.496621 0.059 Uiso 1 1 calc GR . . .
H13C H 0.444259 0.373047 0.577019 0.059 Uiso 1 1 calc GR . . .
C14 C 0.4947(3) 0.31944(9) 0.50211(17) 0.0489(8) Uani 1 1 d . . . .
H14A H 0.561807 0.325760 0.539802 0.073 Uiso 1 1 calc GR . . .
H14B H 0.504147 0.331322 0.458856 0.073 Uiso 1 1 calc GR . . .
H14C H 0.494192 0.294029 0.494896 0.073 Uiso 1 1 calc GR . . .
C15 C 0.2710(4) 0.26800(8) 0.43907(15) 0.0703(13) Uani 1 1 d . . . .
H15A H 0.187325 0.261321 0.420788 0.106 Uiso 1 1 calc GR . . .
H15B H 0.325102 0.251237 0.422730 0.106 Uiso 1 1 calc GR . . .
H15C H 0.285848 0.291526 0.422420 0.106 Uiso 1 1 calc GR . . .
C16 C 0.2572(3) 0.23555(7) 0.54648(14) 0.0363(6) Uani 1 1 d . . . .
H16A H 0.287241 0.236000 0.597136 0.054 Uiso 1 1 calc GR . . .
H16B H 0.291178 0.215316 0.526102 0.054 Uiso 1 1 calc GR . . .
H16C H 0.169206 0.233726 0.537141 0.054 Uiso 1 1 calc GR . . .
C17 C 0.0952(3) 0.33101(11) 0.50599(16) 0.0552(9) Uani 1 1 d . . . .
H17A H 0.100376 0.356336 0.498846 0.083 Uiso 1 1 calc GR . . .
H17B H 0.013377 0.324897 0.511338 0.083 Uiso 1 1 calc GR . . .
H17C H 0.114662 0.318611 0.465492 0.083 Uiso 1 1 calc GR . . .
C18 C 0.1533(2) 0.33559(8) 0.63337(14) 0.0369(6) Uani 1 1 d . . . .
H18A H 0.205754 0.324905 0.673824 0.055 Uiso 1 1 calc GR . . .
H18B H 0.069066 0.330844 0.635555 0.055 Uiso 1 1 calc GR . . .
H18C H 0.166814 0.360961 0.633903 0.055 Uiso 1 1 calc GR . . .
C20 C 0.7345(3) 0.21780(7) 0.91003(15) 0.0396(6) Uani 1 1 d D . . .
H20A H 0.657887 0.218977 0.876690 0.059 Uiso 0.563(4) 1 calc R P A 1
H20B H 0.795720 0.207092 0.887327 0.059 Uiso 0.563(4) 1 calc R P A 1
H20C H 0.724426 0.203630 0.950493 0.059 Uiso 0.563(4) 1 calc R P A 1
H20D H 0.697997 0.221644 0.860769 0.059 Uiso 0.437(4) 1 calc R P A 2
H20E H 0.819954 0.212180 0.913898 0.059 Uiso 0.437(4) 1 calc R P A 2
H20F H 0.693713 0.198308 0.928546 0.059 Uiso 0.437(4) 1 calc R P A 2
N10 N 0.7719(4) 0.25267(11) 0.9329(2) 0.0267(9) Uani 0.563(4) 1 d D P A 1
N11 N 0.5933(3) 0.28811(11) 0.97279(19) 0.0286(9) Uani 0.563(4) 1 d D P A 1
N12 N 0.7672(4) 0.32098(11) 0.9250(2) 0.0324(9) Uiso 0.563(4) 1 d D P A 1
C19 C 0.8857(5) 0.25279(16) 0.9828(3) 0.0466(14) Uiso 0.563(4) 1 d D P A 1
H19A H 0.906877 0.276900 0.997595 0.070 Uiso 0.563(4) 1 calc GR P A 1
H19B H 0.949013 0.242874 0.960702 0.070 Uiso 0.563(4) 1 calc GR P A 1
H19C H 0.877843 0.238667 1.023768 0.070 Uiso 0.563(4) 1 calc GR P A 1
C21 C 0.6175(5) 0.27233(14) 1.0416(3) 0.0389(12) Uiso 0.563(4) 1 d D P A 1
H21A H 0.677466 0.253695 1.042862 0.058 Uiso 0.563(4) 1 calc GR P A 1
H21B H 0.543075 0.262404 1.051975 0.058 Uiso 0.563(4) 1 calc GR P A 1
H21C H 0.648514 0.290191 1.076586 0.058 Uiso 0.563(4) 1 calc GR P A 1
C22 C 0.5014(5) 0.31702(17) 0.9633(3) 0.0470(14) Uiso 0.563(4) 1 d D P A 1
H22A H 0.517372 0.332725 1.003876 0.071 Uiso 0.563(4) 1 calc GR P A 1
H22B H 0.420764 0.306923 0.959123 0.071 Uiso 0.563(4) 1 calc GR P A 1
H22C H 0.506170 0.330267 0.920816 0.071 Uiso 0.563(4) 1 calc GR P A 1
C23 C 0.7637(5) 0.34829(14) 0.9764(3) 0.0420(13) Uiso 0.563(4) 1 d D P A 1
H23A H 0.719557 0.368553 0.953543 0.063 Uiso 0.563(4) 1 calc GR P A 1
H23B H 0.845978 0.355337 0.997214 0.063 Uiso 0.563(4) 1 calc GR P A 1
H23C H 0.723183 0.339446 1.013082 0.063 Uiso 0.563(4) 1 calc GR P A 1
C24 C 0.8378(6) 0.32939(17) 0.8703(3) 0.0501(15) Uiso 0.563(4) 1 d D P A 1
H24A H 0.836618 0.309275 0.838870 0.075 Uiso 0.563(4) 1 calc GR P A 1
H24B H 0.921115 0.334662 0.892463 0.075 Uiso 0.563(4) 1 calc GR P A 1
H24C H 0.802407 0.349782 0.843402 0.075 Uiso 0.563(4) 1 calc GR P A 1
N120 N 0.8306(8) 0.2986(2) 0.8963(4) 0.0205(18) Uiso 0.2187(18) 1 d D P A 2
N100 N 0.7221(7) 0.24997(15) 0.9507(3) 0.0340(14) Uani 0.437(4) 1 d D P A 2
N110 N 0.6303(6) 0.31200(17) 0.9635(3) 0.0512(18) Uani 0.437(4) 1 d D P A 2
C240 C 0.9429(12) 0.2934(4) 0.9464(8) 0.051(4) Uiso 0.2187(18) 1 d D P A 2
H24D H 0.950233 0.311247 0.983056 0.077 Uiso 0.2187(18) 1 calc GR P A 2
H24E H 1.010943 0.295247 0.922190 0.077 Uiso 0.2187(18) 1 calc GR P A 2
H24F H 0.942726 0.270051 0.967522 0.077 Uiso 0.2187(18) 1 calc GR P A 2
C190 C 0.7725(9) 0.2481(3) 1.0250(4) 0.070(3) Uiso 0.437(4) 1 d D P A 2
H19D H 0.859655 0.251764 1.032481 0.105 Uiso 0.437(4) 1 calc GR P A 2
H19E H 0.755857 0.224949 1.042886 0.105 Uiso 0.437(4) 1 calc GR P A 2
H19F H 0.735950 0.266214 1.049815 0.105 Uiso 0.437(4) 1 calc GR P A 2
C210 C 0.5019(7) 0.3002(3) 0.9719(5) 0.058(2) Uiso 0.437(4) 1 d D P A 2
H21D H 0.441476 0.312729 0.937821 0.086 Uiso 0.437(4) 1 calc GR P A 2
H21E H 0.490283 0.305656 1.019334 0.086 Uiso 0.437(4) 1 calc GR P A 2
H21F H 0.493123 0.274958 0.963677 0.086 Uiso 0.437(4) 1 calc GR P A 2
C220 C 0.6838(17) 0.3446(4) 0.9945(9) 0.158(7) Uiso 0.437(4) 1 d D P A 2
H22D H 0.770632 0.344299 0.995432 0.237 Uiso 0.437(4) 1 calc GR P A 2
H22E H 0.669319 0.346749 1.042376 0.237 Uiso 0.437(4) 1 calc GR P A 2
H22F H 0.647319 0.364512 0.966532 0.237 Uiso 0.437(4) 1 calc GR P A 2
Dy1 Dy 0.99749(2) 0.47317(2) 0.76146(2) 0.01201(3) Uani 1 1 d . . . .
P3 P 1.17780(5) 0.45462(2) 0.93522(3) 0.01617(10) Uani 1 1 d . . . .
P4 P 0.81100(5) 0.47806(2) 0.58326(3) 0.01666(10) Uani 1 1 d . . . .
P6 P 0.67893(5) 0.07385(2) 0.76407(3) 0.01649(10) Uani 1 1 d . . . .
O1S O 0.98728(18) 0.36323(5) 0.74916(11) 0.0313(4) Uani 1 1 d D . . .
O3 O 0.89334(14) 0.47775(4) 0.65316(8) 0.0211(3) Uani 1 1 d . . . .
O4 O 1.11456(13) 0.46936(4) 0.86665(7) 0.0192(3) Uani 1 1 d . . . .
O6 O 0.80695(13) 0.06164(4) 0.78272(8) 0.0190(3) Uani 1 1 d . . . .
O6W O 0.89200(15) 0.42321(4) 0.78604(9) 0.0225(3) Uani 1 1 d D . . .
O7W O 0.82955(15) 0.49159(5) 0.80541(10) 0.0245(4) Uani 1 1 d . . . .
O8W O 1.00637(15) 0.53484(4) 0.76988(9) 0.0200(3) Uani 1 1 d . . . .
O9W O 1.16617(15) 0.49211(5) 0.71829(9) 0.0218(3) Uani 1 1 d . . . .
O10W O 1.08848(15) 0.42366(4) 0.72116(9) 0.0209(3) Uani 1 1 d . . . .
N1 N 0.88753(16) 0.46760(5) 0.52306(9) 0.0213(4) Uani 1 1 d . . . .
N2 N 0.69831(18) 0.45096(6) 0.57781(11) 0.0302(5) Uani 1 1 d . . . .
N3 N 0.75279(18) 0.51697(5) 0.56919(10) 0.0253(4) Uani 1 1 d . . . .
N4 N 1.26847(19) 0.42371(5) 0.91969(10) 0.0278(4) Uani 1 1 d . . . .
N5 N 1.09514(19) 0.43559(6) 0.98407(10) 0.0292(4) Uani 1 1 d . . . .
N6 N 1.24307(17) 0.48722(5) 0.98246(9) 0.0209(4) Uani 1 1 d . . . .
N16 N 0.57301(16) 0.04512(5) 0.76737(9) 0.0218(4) Uani 1 1 d . . . .
N17 N 0.65736(17) 0.10319(5) 0.82225(10) 0.0256(4) Uani 1 1 d . . . .
N18 N 0.65199(18) 0.08663(5) 0.68212(10) 0.0251(4) Uani 1 1 d . . . .
C1 C 0.9750(3) 0.43892(8) 0.53521(14) 0.0397(7) Uani 1 1 d . . . .
H1A H 0.987351 0.431697 0.584376 0.060 Uiso 1 1 calc GR . . .
H1B H 1.051635 0.446855 0.524240 0.060 Uiso 1 1 calc GR . . .
H1C H 0.944680 0.419024 0.505153 0.060 Uiso 1 1 calc GR . . .
C2 C 0.8533(2) 0.47830(7) 0.45014(12) 0.0282(5) Uani 1 1 d . . . .
H2A H 0.816275 0.458471 0.422040 0.042 Uiso 1 1 calc GR . . .
H2B H 0.925030 0.485943 0.432938 0.042 Uiso 1 1 calc GR . . .
H2C H 0.795693 0.497682 0.446393 0.042 Uiso 1 1 calc GR . . .
C3 C 0.6846(3) 0.41920(8) 0.53625(17) 0.0456(7) Uani 1 1 d . . . .
H3A H 0.726902 0.421813 0.497076 0.068 Uiso 1 1 calc GR . . .
H3B H 0.599007 0.414922 0.518110 0.068 Uiso 1 1 calc GR . . .
H3C H 0.718717 0.399386 0.565466 0.068 Uiso 1 1 calc GR . . .
C4 C 0.6313(3) 0.45109(10) 0.63511(16) 0.0488(8) Uani 1 1 d . . . .
H4A H 0.656589 0.431123 0.666092 0.073 Uiso 1 1 calc GR . . .
H4B H 0.544977 0.449299 0.615898 0.073 Uiso 1 1 calc GR . . .
H4C H 0.647514 0.472935 0.661704 0.073 Uiso 1 1 calc GR . . .
C5 C 0.6398(2) 0.52430(8) 0.52153(14) 0.0392(7) Uani 1 1 d . . . .
H5A H 0.655535 0.538740 0.482630 0.059 Uiso 1 1 calc GR . . .
H5B H 0.585683 0.536878 0.546650 0.059 Uiso 1 1 calc GR . . .
H5C H 0.602282 0.502210 0.503240 0.059 Uiso 1 1 calc GR . . .
C6 C 0.8168(3) 0.54808(6) 0.59963(14) 0.0350(6) Uani 1 1 d . . . .
H6A H 0.772612 0.558868 0.632793 0.053 Uiso 1 1 calc GR . . .
H6B H 0.823357 0.564839 0.562403 0.053 Uiso 1 1 calc GR . . .
H6C H 0.897525 0.541462 0.624170 0.053 Uiso 1 1 calc GR . . .
C7 C 1.3288(2) 0.47862(7) 1.04676(12) 0.0298(5) Uani 1 1 d . . . .
H7A H 1.296326 0.459535 1.071268 0.045 Uiso 1 1 calc GR . . .
H7B H 1.341905 0.499307 1.077087 0.045 Uiso 1 1 calc GR . . .
H7C H 1.405332 0.471281 1.034874 0.045 Uiso 1 1 calc GR . . .
C8 C 1.2741(2) 0.51924(6) 0.94903(12) 0.0279(5) Uani 1 1 d . . . .
H8A H 1.351516 0.516125 0.934372 0.042 Uiso 1 1 calc GR . . .
H8B H 1.279888 0.538743 0.982252 0.042 Uiso 1 1 calc GR . . .
H8C H 1.211620 0.524368 0.907992 0.042 Uiso 1 1 calc GR . . .
C9 C 1.3207(3) 0.39732(7) 0.97102(15) 0.0467(8) Uani 1 1 d . . . .
H9A H 1.407408 0.401360 0.984937 0.070 Uiso 1 1 calc GR . . .
H9B H 1.306515 0.373933 0.950298 0.070 Uiso 1 1 calc GR . . .
H9C H 1.283029 0.398971 1.012248 0.070 Uiso 1 1 calc GR . . .
C10 C 1.3271(2) 0.42539(8) 0.85915(14) 0.0396(7) Uani 1 1 d . . . .
H10C H 1.293045 0.444789 0.828727 0.059 Uiso 1 1 calc GR . . .
H10D H 1.314099 0.403322 0.833082 0.059 Uiso 1 1 calc GR . . .
H10E H 1.413648 0.429198 0.875038 0.059 Uiso 1 1 calc GR . . .
C11 C 1.0353(3) 0.40230(8) 0.96047(16) 0.0496(8) Uani 1 1 d . . . .
H11A H 0.950118 0.406653 0.941258 0.074 Uiso 1 1 calc GR . . .
H11B H 1.042353 0.386156 1.000196 0.074 Uiso 1 1 calc GR . . .
H11C H 1.073659 0.391904 0.924235 0.074 Uiso 1 1 calc GR . . .
C12 C 1.0342(3) 0.45475(9) 1.03232(15) 0.0439(7) Uani 1 1 d . . . .
H12A H 1.076965 0.476735 1.046028 0.066 Uiso 1 1 calc GR . . .
H12B H 1.033471 0.440446 1.074045 0.066 Uiso 1 1 calc GR . . .
H12C H 0.951308 0.459903 1.009209 0.066 Uiso 1 1 calc GR . . .
C25 C 0.5327(2) 0.01960(7) 0.71176(13) 0.0300(5) Uani 1 1 d . . . .
H25A H 0.566620 0.025636 0.670593 0.045 Uiso 1 1 calc GR . . .
H25B H 0.444678 0.019935 0.699285 0.045 Uiso 1 1 calc GR . . .
H25C H 0.559860 -0.003855 0.728148 0.045 Uiso 1 1 calc GR . . .
C26 C 0.5324(2) 0.03599(7) 0.83179(13) 0.0313(5) Uani 1 1 d . . . .
H26A H 0.561500 0.012510 0.846867 0.047 Uiso 1 1 calc GR . . .
H26B H 0.444314 0.036292 0.823463 0.047 Uiso 1 1 calc GR . . .
H26C H 0.564241 0.053020 0.868330 0.047 Uiso 1 1 calc GR . . .
C27 C 0.5417(2) 0.12083(8) 0.81714(17) 0.0440(7) Uani 1 1 d . . . .
H27A H 0.543313 0.143129 0.792383 0.066 Uiso 1 1 calc GR . . .
H27B H 0.526368 0.125266 0.864238 0.066 Uiso 1 1 calc GR . . .
H27C H 0.477735 0.105938 0.791369 0.066 Uiso 1 1 calc GR . . .
C28 C 0.7577(2) 0.12340(6) 0.86082(13) 0.0273(5) Uani 1 1 d . . . .
H28A H 0.831651 0.109485 0.866094 0.041 Uiso 1 1 calc GR . . .
H28B H 0.741745 0.129341 0.907156 0.041 Uiso 1 1 calc GR . . .
H28C H 0.767318 0.144978 0.835136 0.041 Uiso 1 1 calc GR . . .
C29 C 0.5335(2) 0.09983(9) 0.64873(15) 0.0429(7) Uani 1 1 d . . . .
H29A H 0.471848 0.089695 0.671858 0.064 Uiso 1 1 calc GR . . .
H29B H 0.517161 0.093216 0.599176 0.064 Uiso 1 1 calc GR . . .
H29C H 0.532259 0.125414 0.652804 0.064 Uiso 1 1 calc GR . . .
C30 C 0.7496(2) 0.10028(6) 0.64967(12) 0.0278(5) Uani 1 1 d . . . .
H30A H 0.753849 0.125813 0.654936 0.042 Uiso 1 1 calc GR . . .
H30B H 0.733909 0.094244 0.599828 0.042 Uiso 1 1 calc GR . . .
H30C H 0.826180 0.089892 0.672619 0.042 Uiso 1 1 calc GR . . .
P5 P 0.15658(5) 0.18868(2) 0.74207(3) 0.02423(12) Uani 1 1 d . . . .
O5 O 0.28223(15) 0.20244(4) 0.76064(11) 0.0340(4) Uani 1 1 d . . . .
N13 N 0.13793(17) 0.16091(5) 0.80343(11) 0.0262(4) Uani 1 1 d . . . .
N14 N 0.1341(2) 0.17270(6) 0.66247(12) 0.0423(6) Uani 1 1 d . . . .
N15 N 0.04657(19) 0.21663(6) 0.73911(12) 0.0316(5) Uani 1 1 d . . . .
C31 C 0.2424(2) 0.14180(6) 0.84169(13) 0.0292(5) Uani 1 1 d . . . .
H31A H 0.254670 0.120455 0.815974 0.044 Uiso 1 1 calc GR . . .
H31B H 0.228315 0.135521 0.888268 0.044 Uiso 1 1 calc GR . . .
H31C H 0.314108 0.156659 0.846420 0.044 Uiso 1 1 calc GR . . .
C32 C 0.0273(2) 0.14080(8) 0.79724(18) 0.0458(8) Uani 1 1 d . . . .
H32A H -0.040313 0.154773 0.772568 0.069 Uiso 1 1 calc GR . . .
H32B H 0.013502 0.134849 0.844037 0.069 Uiso 1 1 calc GR . . .
H32C H 0.034156 0.119243 0.770951 0.069 Uiso 1 1 calc GR . . .
C33 C 0.2337(4) 0.15701(7) 0.63493(17) 0.0534(9) Uani 1 1 d . . . .
H33A H 0.309782 0.167673 0.657963 0.080 Uiso 1 1 calc GR . . .
H33B H 0.221787 0.161130 0.584385 0.080 Uiso 1 1 calc GR . . .
H33C H 0.236249 0.131742 0.644046 0.080 Uiso 1 1 calc GR . . .
C34 C 0.0165(4) 0.15963(13) 0.62874(19) 0.0762(13) Uani 1 1 d . . . .
H34A H 0.014812 0.134061 0.633092 0.114 Uiso 1 1 calc GR . . .
H34B H 0.001089 0.166095 0.579105 0.114 Uiso 1 1 calc GR . . .
H34C H -0.045618 0.169931 0.651304 0.114 Uiso 1 1 calc GR . . .
C35 C -0.0001(2) 0.22774(8) 0.80041(15) 0.0400(7) Uani 1 1 d . . . .
H35A H 0.023897 0.210803 0.838353 0.060 Uiso 1 1 calc GR . . .
H35B H -0.088140 0.228998 0.788559 0.060 Uiso 1 1 calc GR . . .
H35C H 0.032388 0.250867 0.815534 0.060 Uiso 1 1 calc GR . . .
C36 C 0.0150(3) 0.24141(10) 0.68147(19) 0.0600(10) Uani 1 1 d . . . .
H36A H 0.043553 0.264840 0.697224 0.090 Uiso 1 1 calc GR . . .
H36B H -0.072563 0.241877 0.665975 0.090 Uiso 1 1 calc GR . . .
H36C H 0.052854 0.234150 0.642497 0.090 Uiso 1 1 calc GR . . .
O2S O 0.50338(15) 0.39749(4) 0.74699(9) 0.0259(3) Uani 1 1 d . . . .
H2SA H 0.453074 0.410630 0.720864 0.039 Uiso 1 1 d G . . .
H2SB H 0.547976 0.409962 0.777693 0.039 Uiso 1 1 d G . . .
Cl6 Cl 0.23026(5) 0.06838(2) 0.71169(3) 0.02571(11) Uani 1 1 d . . . .
Cl5 Cl 0.80689(6) 0.32597(2) 0.63172(4) 0.03793(15) Uani 1 1 d . . . .
Cl1 Cl 0.30121(5) 0.43790(2) 0.64782(3) 0.02492(11) Uani 1 1 d . . . .
Cl3 Cl 0.68417(5) 0.43420(2) 0.86285(3) 0.02753(12) Uani 1 1 d . . . .
Cl40 Cl 0.7006(5) 0.19287(15) 0.6867(2) 0.0316(9) Uani 0.25 1 d . P . .
C230 C 0.8418(12) 0.3211(3) 0.8372(7) 0.037(3) Uiso 0.2187(18) 1 d D P A 2
H23D H 0.787731 0.312711 0.795017 0.056 Uiso 0.2187(18) 1 calc GR P A 2
H23E H 0.925011 0.320507 0.829805 0.056 Uiso 0.2187(18) 1 calc GR P A 2
H23F H 0.820308 0.345182 0.847212 0.056 Uiso 0.2187(18) 1 calc GR P A 2
C231 C 0.7773(16) 0.3469(4) 0.8720(8) 0.056(4) Uiso 0.2187(18) 1 d D P A 3
H23G H 0.760504 0.343301 0.821211 0.084 Uiso 0.2187(18) 1 calc GR P A 3
H23H H 0.847116 0.362371 0.884833 0.084 Uiso 0.2187(18) 1 calc GR P A 3
H23I H 0.707153 0.357688 0.886230 0.084 Uiso 0.2187(18) 1 calc GR P A 3
C241 C 0.9124(14) 0.2988(4) 0.8927(9) 0.056(4) Uiso 0.2187(18) 1 d D P A 3
H24G H 0.933531 0.277377 0.920002 0.084 Uiso 0.2187(18) 1 calc GR P A 3
H24H H 0.977090 0.316059 0.905150 0.084 Uiso 0.2187(18) 1 calc GR P A 3
H24I H 0.901638 0.293375 0.842682 0.084 Uiso 0.2187(18) 1 calc GR P A 3
N121 N 0.8029(9) 0.3129(3) 0.9077(6) 0.028(2) Uiso 0.2187(18) 1 d D P A 3
H6WA H 0.837(2) 0.4234(8) 0.8089(13) 0.031(8) Uiso 1 1 d D . . .
H9WA H 1.207(3) 0.4806(8) 0.6977(15) 0.027(7) Uiso 1 1 d . . . .
H10A H 1.145(3) 0.4249(8) 0.7015(16) 0.039(9) Uiso 1 1 d . . . .
H3WA H 0.704(3) 0.2807(8) 0.6772(16) 0.035(9) Uiso 1 1 d . . . .
H1WA H 0.425(3) 0.3569(8) 0.7770(15) 0.028(8) Uiso 1 1 d . . . .
H8WA H 1.054(3) 0.5457(8) 0.7557(15) 0.033(8) Uiso 1 1 d . . . .
H5WA H 0.288(3) 0.2811(9) 0.8011(17) 0.042(9) Uiso 1 1 d . . . .
H7WA H 0.787(3) 0.4798(9) 0.8211(18) 0.046(10) Uiso 1 1 d . . . .
H2WA H 0.648(3) 0.3368(8) 0.6872(17) 0.041(9) Uiso 1 1 d . . . .
H6WB H 0.909(3) 0.4032(9) 0.7793(16) 0.038(9) Uiso 1 1 d . . . .
H2WB H 0.579(3) 0.3577(9) 0.7120(16) 0.037(9) Uiso 1 1 d . . . .
H4WA H 0.427(3) 0.2158(9) 0.7350(17) 0.044(9) Uiso 1 1 d . . . .
H8WB H 0.950(3) 0.5465(8) 0.7724(16) 0.039(9) Uiso 1 1 d . . . .
H1WB H 0.352(3) 0.3368(9) 0.8045(19) 0.057(11) Uiso 1 1 d . . . .
H9WB H 1.178(3) 0.5109(9) 0.7139(16) 0.035(9) Uiso 1 1 d . . . .
H10B H 1.071(3) 0.4046(9) 0.7257(16) 0.036(9) Uiso 1 1 d . . . .
H3WB H 0.689(3) 0.2492(9) 0.6931(17) 0.043(9) Uiso 1 1 d . . . .
H4WB H 0.538(3) 0.2152(8) 0.7210(16) 0.036(9) Uiso 1 1 d . . . .
H7WB H 0.803(3) 0.5099(10) 0.8022(17) 0.043(10) Uiso 1 1 d . . . .
H5WB H 0.308(3) 0.2493(10) 0.7790(19) 0.057(11) Uiso 1 1 d . . . .
H1SA H 0.940(3) 0.3523(10) 0.7185(19) 0.056(11) Uiso 1 1 d . . . .
H1SB H 1.036(3) 0.3501(9) 0.7765(16) 0.060(11) Uiso 1 1 d D . . .

loop_
_atom_site_aniso_label
_atom_site_aniso_U_11
_atom_site_aniso_U_22
_atom_site_aniso_U_33
_atom_site_aniso_U_23
_atom_site_aniso_U_13
_atom_site_aniso_U_12
Dy2 0.01616(5) 0.01318(5) 0.01307(5) -0.00113(3) 0.00358(3) -0.00099(3)
Cl2 0.0278(3) 0.0247(3) 0.0421(3) -0.0039(2) 0.0162(2) 0.0025(2)
Cl4 0.0246(5) 0.0174(5) 0.0436(8) -0.0018(6) 0.0074(7) 0.0049(4)
P1 0.0175(2) 0.0162(3) 0.0136(2) -0.00074(19) 0.00269(19) 0.00066(19)
P2 0.0236(3) 0.0211(3) 0.0178(3) -0.0019(2) -0.0017(2) -0.0033(2)
O1 0.0251(8) 0.0257(8) 0.0150(7) -0.0004(6) 0.0012(6) 0.0010(6)
O1W 0.0312(9) 0.0146(8) 0.0308(9) -0.0024(7) 0.0160(7) -0.0018(7)
O2 0.0249(8) 0.0314(9) 0.0188(8) -0.0009(7) -0.0033(6) 0.0007(7)
O2W 0.0297(9) 0.0173(9) 0.0337(9) -0.0003(7) 0.0161(8) -0.0018(7)
O3W 0.0305(9) 0.0181(9) 0.0463(11) -0.0040(8) 0.0230(8) -0.0026(7)
O4W 0.0215(9) 0.0159(8) 0.0452(11) -0.0020(7) 0.0143(8) -0.0003(7)
O5W 0.0266(9) 0.0159(8) 0.0308(9) -0.0040(7) 0.0156(7) -0.0041(7)
N7 0.0240(10) 0.0249(10) 0.0216(9) 0.0044(8) 0.0053(7) -0.0022(8)
N8 0.0231(10) 0.0323(11) 0.0247(10) -0.0009(8) 0.0059(8) 0.0081(8)
N9 0.0334(11) 0.0192(9) 0.0172(9) -0.0010(7) 0.0034(8) 0.0025(8)
C13 0.0562(18) 0.0269(14) 0.0336(14) -0.0006(11) 0.0037(12) -0.0176(12)
C14 0.0284(14) 0.065(2) 0.0579(19) 0.0329(16) 0.0214(13) 0.0111(13)
C15 0.151(4) 0.0281(15) 0.0203(14) -0.0055(12) -0.0124(18) 0.007(2)
C16 0.0512(17) 0.0210(12) 0.0358(14) -0.0016(10) 0.0059(12) -0.0072(11)
C17 0.0368(16) 0.086(3) 0.0397(17) 0.0031(17) 0.0011(13) 0.0300(17)
C18 0.0310(13) 0.0457(16) 0.0381(15) -0.0111(12) 0.0167(11) 0.0034(12)
C20 0.0584(19) 0.0227(13) 0.0390(15) 0.0015(11) 0.0123(13) 0.0052(12)
N10 0.036(3) 0.021(2) 0.021(2) 0.0008(16) -0.0018(17) -0.0021(18)
N11 0.0216(18) 0.041(3) 0.0224(18) -0.0004(16) 0.0028(14) -0.0045(16)
N100 0.058(4) 0.027(3) 0.016(3) 0.009(2) 0.002(3) 0.005(3)
N110 0.079(5) 0.039(4) 0.033(3) -0.014(3) 0.003(3) 0.014(3)
Dy1 0.01242(5) 0.01196(5) 0.01173(5) 0.00049(3) 0.00253(3) 0.00051(3)
P3 0.0171(2) 0.0183(3) 0.0124(2) 0.00091(19) 0.00092(19) 0.0023(2)
P4 0.0148(2) 0.0215(3) 0.0132(2) 0.0007(2) 0.00139(19) 0.0008(2)
P6 0.0170(2) 0.0167(3) 0.0159(2) -0.0011(2) 0.00345(19) 0.00301(19)
O1S 0.0329(10) 0.0184(9) 0.0454(12) -0.0013(8) 0.0147(9) 0.0025(7)
O3 0.0236(8) 0.0229(8) 0.0149(7) -0.0012(6) -0.0012(6) 0.0028(6)
O4 0.0216(8) 0.0208(8) 0.0142(7) 0.0016(6) 0.0007(6) 0.0031(6)
O6 0.0176(7) 0.0174(7) 0.0224(8) -0.0004(6) 0.0048(6) 0.0035(6)
O6W 0.0235(8) 0.0137(8) 0.0343(9) 0.0003(7) 0.0154(7) 0.0006(6)
O7W 0.0248(9) 0.0144(8) 0.0392(10) 0.0036(7) 0.0184(7) 0.0025(7)
O8W 0.0178(8) 0.0149(8) 0.0294(9) -0.0005(6) 0.0100(7) -0.0009(6)
O9W 0.0231(8) 0.0146(8) 0.0314(9) -0.0016(7) 0.0149(7) -0.0010(6)
O10W 0.0217(8) 0.0155(8) 0.0285(9) -0.0011(6) 0.0129(7) 0.0003(6)
N1 0.0197(9) 0.0304(10) 0.0136(8) -0.0017(7) 0.0021(7) 0.0036(8)
N2 0.0219(10) 0.0390(12) 0.0305(11) -0.0037(9) 0.0068(8) -0.0098(9)
N3 0.0294(10) 0.0257(10) 0.0204(9) 0.0055(8) 0.0041(8) 0.0095(8)
N4 0.0331(11) 0.0248(10) 0.0228(10) -0.0029(8) -0.0011(8) 0.0119(8)
N5 0.0299(11) 0.0357(12) 0.0217(10) 0.0073(9) 0.0036(8) -0.0074(9)
N6 0.0255(10) 0.0186(9) 0.0166(9) -0.0001(7) -0.0007(7) 0.0008(7)
N16 0.0206(9) 0.0262(10) 0.0190(9) -0.0020(7) 0.0048(7) -0.0016(7)
N17 0.0214(9) 0.0254(10) 0.0304(10) -0.0093(8) 0.0062(8) 0.0045(8)
N18 0.0249(10) 0.0291(11) 0.0203(9) 0.0051(8) 0.0016(8) -0.0013(8)
C1 0.0388(15) 0.0547(18) 0.0243(12) -0.0063(12) 0.0026(11) 0.0248(13)
C2 0.0290(12) 0.0394(14) 0.0171(11) -0.0004(10) 0.0069(9) -0.0005(10)
C3 0.0507(18) 0.0329(15) 0.0539(18) -0.0045(13) 0.0122(14) -0.0180(13)
C4 0.0272(14) 0.077(2) 0.0470(17) 0.0038(16) 0.0189(13) -0.0102(14)
C5 0.0317(14) 0.0591(19) 0.0281(13) 0.0158(12) 0.0089(11) 0.0231(13)
C6 0.0564(17) 0.0200(12) 0.0330(13) 0.0033(10) 0.0193(12) 0.0054(11)
C7 0.0346(13) 0.0295(13) 0.0207(11) -0.0046(9) -0.0065(10) 0.0021(10)
C8 0.0330(13) 0.0277(12) 0.0232(11) 0.0009(9) 0.0057(10) -0.0082(10)
C9 0.064(2) 0.0301(14) 0.0360(15) -0.0056(12) -0.0158(14) 0.0227(14)
C10 0.0286(13) 0.0540(18) 0.0361(14) -0.0123(13) 0.0063(11) 0.0146(12)
C11 0.0575(19) 0.0499(18) 0.0362(15) 0.0181(14) -0.0041(13) -0.0290(15)
C12 0.0389(15) 0.063(2) 0.0355(15) 0.0159(14) 0.0213(12) 0.0092(14)
C25 0.0290(13) 0.0306(13) 0.0308(13) -0.0080(10) 0.0067(10) -0.0070(10)
C26 0.0250(12) 0.0452(15) 0.0244(12) 0.0025(11) 0.0063(9) -0.0074(11)
C27 0.0323(14) 0.0440(17) 0.0559(18) -0.0178(14) 0.0092(13) 0.0171(12)
C28 0.0346(13) 0.0219(12) 0.0269(12) -0.0071(9) 0.0092(10) -0.0047(10)
C29 0.0326(14) 0.0554(19) 0.0346(15) 0.0179(13) -0.0088(11) 0.0000(13)
C30 0.0395(14) 0.0229(12) 0.0231(11) 0.0025(9) 0.0111(10) -0.0010(10)
P5 0.0248(3) 0.0169(3) 0.0323(3) -0.0008(2) 0.0087(2) -0.0035(2)
O5 0.0265(9) 0.0157(8) 0.0635(13) -0.0046(8) 0.0184(8) -0.0046(7)
N13 0.0204(9) 0.0227(10) 0.0345(11) 0.0023(8) 0.0027(8) -0.0038(8)
N14 0.0589(16) 0.0377(13) 0.0337(12) -0.0066(10) 0.0175(11) -0.0051(11)
N15 0.0285(11) 0.0287(11) 0.0379(12) 0.0066(9) 0.0068(9) 0.0042(9)
C31 0.0328(13) 0.0250(12) 0.0281(12) -0.0020(10) 0.0019(10) 0.0039(10)
C32 0.0293(14) 0.0452(17) 0.061(2) 0.0180(15) 0.0044(13) -0.0158(12)
C33 0.098(3) 0.0218(14) 0.0538(19) 0.0028(13) 0.0478(19) 0.0039(15)
C34 0.085(3) 0.103(3) 0.0386(19) -0.032(2) 0.0070(18) -0.026(3)
C35 0.0306(14) 0.0417(16) 0.0446(16) -0.0112(13) -0.0004(12) 0.0099(12)
C36 0.060(2) 0.057(2) 0.064(2) 0.0300(18) 0.0159(17) 0.0238(17)
O2S 0.0293(9) 0.0163(8) 0.0323(9) 0.0007(7) 0.0066(7) 0.0007(6)
Cl6 0.0267(3) 0.0176(3) 0.0353(3) -0.0036(2) 0.0123(2) -0.0065(2)
Cl5 0.0256(3) 0.0436(4) 0.0483(4) 0.0108(3) 0.0165(3) -0.0034(3)
Cl1 0.0237(3) 0.0240(3) 0.0306(3) 0.0023(2) 0.0140(2) 0.0050(2)
Cl3 0.0283(3) 0.0245(3) 0.0341(3) -0.0039(2) 0.0167(2) -0.0067(2)
Cl40 0.035(2) 0.0215(15) 0.040(2) 0.002(2) 0.012(2) 0.0081(12)

loop_
_atom_type_symbol
_atom_type_description
_atom_type_scat_dispersion_real
_atom_type_scat_dispersion_imag
_atom_type_scat_source
C C 0.0033 0.0016 'International Tables Vol C Tables 4.2.6.8 and 6.1.1.4'
H H 0.0000 0.0000 'International Tables Vol C Tables 4.2.6.8 and 6.1.1.4'
Cl Cl 0.1484 0.1585 'International Tables Vol C Tables 4.2.6.8 and 6.1.1.4'
Dy Dy -0.1892 4.4098 'International Tables Vol C Tables 4.2.6.8 and 6.1.1.4'
N N 0.0061 0.0033 'International Tables Vol C Tables 4.2.6.8 and 6.1.1.4'
O O 0.0106 0.0060 'International Tables Vol C Tables 4.2.6.8 and 6.1.1.4'
P P 0.1023 0.0942 'International Tables Vol C Tables 4.2.6.8 and 6.1.1.4'

loop_
_geom_angle_atom_site_label_1
_geom_angle_atom_site_label_2
_geom_angle_atom_site_label_3
_geom_angle
O1 Dy2 O1W 90.67(6)
O1 Dy2 O2W 86.05(6)
O1 Dy2 O3W 95.79(6)
O1 Dy2 O4W 89.12(6)
O1 Dy2 O5W 86.78(6)
O1W Dy2 O2W 72.56(7)
O2 Dy2 O1 176.71(6)
O2 Dy2 O1W 87.29(6)
O2 Dy2 O2W 95.79(6)
O2 Dy2 O3W 87.38(7)
O2 Dy2 O4W 91.00(6)
O2 Dy2 O5W 90.12(6)
O3W Dy2 O1W 143.43(7)
O3W Dy2 O2W 72.05(7)
O4W Dy2 O1W 143.89(6)
O4W Dy2 O2W 143.35(7)
O4W Dy2 O3W 72.35(7)
O5W Dy2 O1W 71.41(6)
O5W Dy2 O2W 143.12(7)
O5W Dy2 O3W 144.73(7)
O5W Dy2 O4W 72.53(6)
O1 P1 N7 116.34(10)
O1 P1 N8 107.69(10)
O1 P1 N9 109.19(9)
N8 P1 N7 107.67(11)
N9 P1 N7 104.06(10)
N9 P1 N8 111.96(11)
O2 P2 N10 109.01(17)
O2 P2 N11 107.81(14)
O2 P2 N12 115.24(16)
O2 P2 N120 103.0(3)
O2 P2 N100 111.3(2)
O2 P2 N110 113.9(2)
O2 P2 N121 108.2(4)
N10 P2 N11 107.3(2)
N12 P2 N10 109.6(2)
N12 P2 N11 107.5(2)
N100 P2 N120 98.9(4)
N110 P2 N120 117.1(4)
N110 P2 N100 111.5(3)
P1 O1 Dy2 166.50(10)
Dy2 O1W H1WA 127(2)
Dy2 O1W H1WB 126(2)
H1WA O1W H1WB 107(3)
P2 O2 Dy2 167.89(11)
Dy2 O2W H2WA 123(2)
Dy2 O2W H2WB 127(2)
H2WA O2W H2WB 110(3)
Dy2 O3W H3WA 125(2)
Dy2 O3W H3WB 126(2)
H3WA O3W H3WB 108(3)
Dy2 O4W H4WA 122(2)
Dy2 O4W H4WB 123(2)
H4WA O4W H4WB 114(3)
Dy2 O5W H5WA 126(2)
Dy2 O5W H5WB 120(3)
H5WA O5W H5WB 114(3)
C13 N7 P1 118.64(17)
C14 N7 P1 119.57(17)
C14 N7 C13 112.4(2)
C17 N8 P1 120.76(18)
C18 N8 P1 123.75(17)
C18 N8 C17 113.8(2)
C15 N9 P1 124.51(18)
C15 N9 C16 114.8(2)
C16 N9 P1 117.43(16)
N7 C13 H13A 109.5
N7 C13 H13B 109.5
N7 C13 H13C 109.5
H13A C13 H13B 109.5
H13A C13 H13C 109.5
H13B C13 H13C 109.5
N7 C14 H14A 109.5
N7 C14 H14B 109.5
N7 C14 H14C 109.5
H14A C14 H14B 109.5
H14A C14 H14C 109.5
H14B C14 H14C 109.5
N9 C15 H15A 109.5
N9 C15 H15B 109.5
N9 C15 H15C 109.5
H15A C15 H15B 109.5
H15A C15 H15C 109.5
H15B C15 H15C 109.5
N9 C16 H16A 109.5
N9 C16 H16B 109.5
N9 C16 H16C 109.5
H16A C16 H16B 109.5
H16A C16 H16C 109.5
H16B C16 H16C 109.5
N8 C17 H17A 109.5
N8 C17 H17B 109.5
N8 C17 H17C 109.5
H17A C17 H17B 109.5
H17A C17 H17C 109.5
H17B C17 H17C 109.5
N8 C18 H18A 109.5
N8 C18 H18B 109.5
N8 C18 H18C 109.5
H18A C18 H18B 109.5
H18A C18 H18C 109.5
H18B C18 H18C 109.5
H20A C20 H20B 109.5
H20A C20 H20C 109.5
H20B C20 H20C 109.5
H20D C20 H20E 109.5
H20D C20 H20F 109.5
H20E C20 H20F 109.5
N10 C20 H20A 109.5
N10 C20 H20B 109.5
N10 C20 H20C 109.5
N100 C20 H20D 109.5
N100 C20 H20E 109.5
N100 C20 H20F 109.5
C20 N10 P2 123.1(3)
C20 N10 C19 112.3(4)
C19 N10 P2 124.0(4)
C21 N11 P2 125.0(3)
C21 N11 C22 115.1(4)
C22 N11 P2 116.7(4)
C23 N12 P2 126.5(4)
C23 N12 C24 115.4(4)
C24 N12 P2 117.3(4)
N10 C19 H19A 109.5
N10 C19 H19B 109.5
N10 C19 H19C 109.5
H19A C19 H19B 109.5
H19A C19 H19C 109.5
H19B C19 H19C 109.5
N11 C21 H21A 109.5
N11 C21 H21B 109.5
N11 C21 H21C 109.5
H21A C21 H21B 109.5
H21A C21 H21C 109.5
H21B C21 H21C 109.5
N11 C22 H22A 109.5
N11 C22 H22B 109.5
N11 C22 H22C 109.5
H22A C22 H22B 109.5
H22A C22 H22C 109.5
H22B C22 H22C 109.5
N12 C23 H23A 109.5
N12 C23 H23B 109.5
N12 C23 H23C 109.5
H23A C23 H23B 109.5
H23A C23 H23C 109.5
H23B C23 H23C 109.5
N12 C24 H24A 109.5
N12 C24 H24B 109.5
N12 C24 H24C 109.5
H24A C24 H24B 109.5
H24A C24 H24C 109.5
H24B C24 H24C 109.5
C240 N120 P2 122.8(8)
C240 N120 C230 114.2(10)
C230 N120 P2 121.7(8)
C20 N100 P2 122.4(4)
C190 N100 P2 120.4(5)
C190 N100 C20 115.6(6)
C210 N110 P2 112.5(5)
C220 N110 P2 125.8(9)
C220 N110 C210 121.5(9)
N120 C240 H24D 109.5
N120 C240 H24E 109.5
N120 C240 H24F 109.5
H24D C240 H24E 109.5
H24D C240 H24F 109.5
H24E C240 H24F 109.5
N100 C190 H19D 109.5
N100 C190 H19E 109.5
N100 C190 H19F 109.5
H19D C190 H19E 109.5
H19D C190 H19F 109.5
H19E C190 H19F 109.5
N110 C210 H21D 109.5
N110 C210 H21E 109.5
N110 C210 H21F 109.5
H21D C210 H21E 109.5
H21D C210 H21F 109.5
H21E C210 H21F 109.5
N110 C220 H22D 109.5
N110 C220 H22E 109.5
N110 C220 H22F 109.5
H22D C220 H22E 109.5
H22D C220 H22F 109.5
H22E C220 H22F 109.5
O3 Dy1 O4 175.58(6)
O3 Dy1 O6W 93.38(6)
O3 Dy1 O7W 90.13(6)
O3 Dy1 O8W 89.73(6)
O3 Dy1 O9W 87.50(6)
O3 Dy1 O10W 86.19(6)
O4 Dy1 O6W 89.78(6)
O4 Dy1 O7W 93.80(6)
O4 Dy1 O8W 89.50(6)
O4 Dy1 O9W 88.12(6)
O4 Dy1 O10W 91.86(6)
O6W Dy1 O8W 144.34(6)
O6W Dy1 O10W 71.85(6)
O7W Dy1 O6W 71.85(6)
O7W Dy1 O8W 72.63(6)
O7W Dy1 O9W 144.53(7)
O7W Dy1 O10W 143.21(6)
O9W Dy1 O6W 143.62(6)
O9W Dy1 O8W 71.97(6)
O9W Dy1 O10W 71.93(6)
O10W Dy1 O8W 143.80(6)
O4 P3 N4 108.49(9)
O4 P3 N5 117.24(10)
O4 P3 N6 107.61(9)
N4 P3 N6 114.94(10)
N5 P3 N4 103.81(12)
N5 P3 N6 105.02(10)
O3 P4 N1 109.07(9)
O3 P4 N2 113.48(10)
O3 P4 N3 108.81(10)
N2 P4 N1 108.32(11)
N3 P4 N1 110.82(10)
N3 P4 N2 106.33(11)
O6 P6 N16 117.67(9)
O6 P6 N17 108.00(9)
O6 P6 N18 108.63(9)
N16 P6 N17 102.88(10)
N16 P6 N18 103.67(10)
N18 P6 N17 116.30(11)
H1SA O1S H1SB 114(4)
P4 O3 Dy1 172.62(11)
P3 O4 Dy1 160.93(10)
Dy1 O6W H6WA 124(2)
Dy1 O6W H6WB 126(2)
H6WA O6W H6WB 109(3)
Dy1 O7W H7WA 126(3)
Dy1 O7W H7WB 126(3)
H7WA O7W H7WB 107(3)
Dy1 O8W H8WA 122(2)
Dy1 O8W H8WB 123(2)
H8WA O8W H8WB 110(3)
Dy1 O9W H9WA 127(2)
Dy1 O9W H9WB 121(2)
H9WA O9W H9WB 110(3)
Dy1 O10W H10A 123(2)
Dy1 O10W H10B 126(2)
H10A O10W H10B 111(3)
C1 N1 P4 120.10(16)
C2 N1 P4 123.49(16)
C2 N1 C1 114.35(19)
C3 N2 P4 124.46(19)
C3 N2 C4 114.4(2)
C4 N2 P4 117.49(19)
C5 N3 P4 124.12(19)
C5 N3 C6 114.2(2)
C6 N3 P4 121.44(17)
C9 N4 P3 123.96(19)
C10 N4 P3 121.19(18)
C10 N4 C9 113.3(2)
C11 N5 P3 118.99(19)
C12 N5 P3 123.15(19)
C12 N5 C11 112.7(2)
C7 N6 P3 117.60(15)
C8 N6 P3 120.49(15)
C8 N6 C7 113.07(19)
C25 N16 P6 122.99(16)
C26 N16 P6 123.25(16)
C26 N16 C25 111.87(19)
C27 N17 P6 121.14(17)
C28 N17 P6 120.76(16)
C28 N17 C27 113.1(2)
C29 N18 P6 121.24(18)
C29 N18 C30 112.8(2)
C30 N18 P6 120.55(16)
N1 C1 H1A 109.5
N1 C1 H1B 109.5
N1 C1 H1C 109.5
H1A C1 H1B 109.5
H1A C1 H1C 109.5
H1B C1 H1C 109.5
N1 C2 H2A 109.5
N1 C2 H2B 109.5
N1 C2 H2C 109.5
H2A C2 H2B 109.5
H2A C2 H2C 109.5
H2B C2 H2C 109.5
N2 C3 H3A 109.5
N2 C3 H3B 109.5
N2 C3 H3C 109.5
H3A C3 H3B 109.5
H3A C3 H3C 109.5
H3B C3 H3C 109.5
N2 C4 H4A 109.5
N2 C4 H4B 109.5
N2 C4 H4C 109.5
H4A C4 H4B 109.5
H4A C4 H4C 109.5
H4B C4 H4C 109.5
N3 C5 H5A 109.5
N3 C5 H5B 109.5
N3 C5 H5C 109.5
H5A C5 H5B 109.5
H5A C5 H5C 109.5
H5B C5 H5C 109.5
N3 C6 H6A 109.5
N3 C6 H6B 109.5
N3 C6 H6C 109.5
H6A C6 H6B 109.5
H6A C6 H6C 109.5
H6B C6 H6C 109.5
N6 C7 H7A 109.5
N6 C7 H7B 109.5
N6 C7 H7C 109.5
H7A C7 H7B 109.5
H7A C7 H7C 109.5
H7B C7 H7C 109.5
N6 C8 H8A 109.5
N6 C8 H8B 109.5
N6 C8 H8C 109.5
H8A C8 H8B 109.5
H8A C8 H8C 109.5
H8B C8 H8C 109.5
N4 C9 H9A 109.5
N4 C9 H9B 109.5
N4 C9 H9C 109.5
H9A C9 H9B 109.5
H9A C9 H9C 109.5
H9B C9 H9C 109.5
N4 C10 H10C 109.5
N4 C10 H10D 109.5
N4 C10 H10E 109.5
H10C C10 H10D 109.5
H10C C10 H10E 109.5
H10D C10 H10E 109.5
N5 C11 H11A 109.5
N5 C11 H11B 109.5
N5 C11 H11C 109.5
H11A C11 H11B 109.5
H11A C11 H11C 109.5
H11B C11 H11C 109.5
N5 C12 H12A 109.5
N5 C12 H12B 109.5
N5 C12 H12C 109.5
H12A C12 H12B 109.5
H12A C12 H12C 109.5
H12B C12 H12C 109.5
N16 C25 H25A 109.5
N16 C25 H25B 109.5
N16 C25 H25C 109.5
H25A C25 H25B 109.5
H25A C25 H25C 109.5
H25B C25 H25C 109.5
N16 C26 H26A 109.5
N16 C26 H26B 109.5
N16 C26 H26C 109.5
H26A C26 H26B 109.5
H26A C26 H26C 109.5
H26B C26 H26C 109.5
N17 C27 H27A 109.5
N17 C27 H27B 109.5
N17 C27 H27C 109.5
H27A C27 H27B 109.5
H27A C27 H27C 109.5
H27B C27 H27C 109.5
N17 C28 H28A 109.5
N17 C28 H28B 109.5
N17 C28 H28C 109.5
H28A C28 H28B 109.5
H28A C28 H28C 109.5
H28B C28 H28C 109.5
N18 C29 H29A 109.5
N18 C29 H29B 109.5
N18 C29 H29C 109.5
H29A C29 H29B 109.5
H29A C29 H29C 109.5
H29B C29 H29C 109.5
N18 C30 H30A 109.5
N18 C30 H30B 109.5
N18 C30 H30C 109.5
H30A C30 H30B 109.5
H30A C30 H30C 109.5
H30B C30 H30C 109.5
O5 P5 N13 107.46(11)
O5 P5 N14 109.14(12)
O5 P5 N15 117.62(11)
N14 P5 N13 115.44(12)
N15 P5 N13 104.14(11)
N15 P5 N14 103.31(13)
C31 N13 P5 119.19(16)
C32 N13 P5 120.62(18)
C32 N13 C31 112.2(2)
C33 N14 P5 120.4(2)
C34 N14 P5 121.1(2)
C34 N14 C33 113.4(3)
C35 N15 P5 123.70(18)
C35 N15 C36 111.6(2)
C36 N15 P5 121.6(2)
N13 C31 H31A 109.5
N13 C31 H31B 109.5
N13 C31 H31C 109.5
H31A C31 H31B 109.5
H31A C31 H31C 109.5
H31B C31 H31C 109.5
N13 C32 H32A 109.5
N13 C32 H32B 109.5
N13 C32 H32C 109.5
H32A C32 H32B 109.5
H32A C32 H32C 109.5
H32B C32 H32C 109.5
N14 C33 H33A 109.5
N14 C33 H33B 109.5
N14 C33 H33C 109.5
H33A C33 H33B 109.5
H33A C33 H33C 109.5
H33B C33 H33C 109.5
N14 C34 H34A 109.5
N14 C34 H34B 109.5
N14 C34 H34C 109.5
H34A C34 H34B 109.5
H34A C34 H34C 109.5
H34B C34 H34C 109.5
N15 C35 H35A 109.5
N15 C35 H35B 109.5
N15 C35 H35C 109.5
H35A C35 H35B 109.5
H35A C35 H35C 109.5
H35B C35 H35C 109.5
N15 C36 H36A 109.5
N15 C36 H36B 109.5
N15 C36 H36C 109.5
H36A C36 H36B 109.5
H36A C36 H36C 109.5
H36B C36 H36C 109.5
H2SA O2S H2SB 109.2
N120 C230 H23D 109.5
N120 C230 H23E 109.5
N120 C230 H23F 109.5
H23D C230 H23E 109.5
H23D C230 H23F 109.5
H23E C230 H23F 109.5
H23G C231 H23H 109.5
H23G C231 H23I 109.5
H23H C231 H23I 109.5
N121 C231 H23G 109.5
N121 C231 H23H 109.5
N121 C231 H23I 109.5
H24G C241 H24H 109.5
H24G C241 H24I 109.5
H24H C241 H24I 109.5
N121 C241 H24G 109.5
N121 C241 H24H 109.5
N121 C241 H24I 109.5
C231 N121 P2 118.5(10)
C241 N121 P2 120.9(11)
C241 N121 C231 109.5(12)

loop_
_geom_bond_atom_site_label_1
_geom_bond_atom_site_label_2
_geom_bond_distance
Dy2 O1 2.2282(15)
Dy2 O1W 2.3586(16)
Dy2 O2 2.2096(15)
Dy2 O2W 2.3587(17)
Dy2 O3W 2.3465(17)
Dy2 O4W 2.3386(17)
Dy2 O5W 2.3365(16)
Cl4 Cl40 0.528(4)
P1 O1 1.4936(16)
P1 N7 1.6376(19)
P1 N8 1.634(2)
P1 N9 1.6299(19)
P2 O2 1.4897(16)
P2 N10 1.612(4)
P2 N11 1.700(4)
P2 N12 1.583(4)
P2 N120 1.785(9)
P2 N100 1.584(6)
P2 N110 1.581(6)
P2 N121 1.673(10)
O1W H1WA 0.79(3)
O1W H1WB 0.84(4)
O2W H2WA 0.77(3)
O2W H2WB 0.79(3)
O3W H3WA 0.75(3)
O3W H3WB 0.81(4)
O4W H4WA 0.81(4)
O4W H4WB 0.78(3)
O5W H5WA 0.78(4)
O5W H5WB 0.80(4)
N7 C13 1.465(3)
N7 C14 1.464(3)
N8 C17 1.464(3)
N8 C18 1.457(3)
N9 C15 1.454(3)
N9 C16 1.467(3)
C13 H13A 0.9800
C13 H13B 0.9800
C13 H13C 0.9800
C14 H14A 0.9800
C14 H14B 0.9800
C14 H14C 0.9800
C15 H15A 0.9800
C15 H15B 0.9800
C15 H15C 0.9800
C16 H16A 0.9800
C16 H16B 0.9800
C16 H16C 0.9800
C17 H17A 0.9800
C17 H17B 0.9800
C17 H17C 0.9800
C18 H18A 0.9800
C18 H18B 0.9800
C18 H18C 0.9800
C20 H20A 0.9800
C20 H20B 0.9800
C20 H20C 0.9800
C20 H20D 0.9800
C20 H20E 0.9800
C20 H20F 0.9800
C20 N10 1.441(5)
C20 N100 1.482(6)
N10 C19 1.458(6)
N11 C21 1.446(6)
N11 C22 1.504(7)
N12 C23 1.450(6)
N12 C24 1.485(7)
C19 H19A 0.9800
C19 H19B 0.9800
C19 H19C 0.9800
C21 H21A 0.9800
C21 H21B 0.9800
C21 H21C 0.9800
C22 H22A 0.9800
C22 H22B 0.9800
C22 H22C 0.9800
C23 H23A 0.9800
C23 H23B 0.9800
C23 H23C 0.9800
C24 H24A 0.9800
C24 H24B 0.9800
C24 H24C 0.9800
N120 C240 1.460(11)
N120 C230 1.461(11)
N100 C190 1.452(9)
N110 C210 1.560(9)
N110 C220 1.462(12)
C240 H24D 0.9800
C240 H24E 0.9800
C240 H24F 0.9800
C190 H19D 0.9800
C190 H19E 0.9800
C190 H19F 0.9800
C210 H21D 0.9800
C210 H21E 0.9800
C210 H21F 0.9800
C220 H22D 0.9800
C220 H22E 0.9800
C220 H22F 0.9800
Dy1 O3 2.2171(14)
Dy1 O4 2.2211(14)
Dy1 O6W 2.3474(16)
Dy1 O7W 2.3377(16)
Dy1 O8W 2.3600(16)
Dy1 O9W 2.3433(16)
Dy1 O10W 2.3576(16)
P3 O4 1.4986(15)
P3 N4 1.630(2)
P3 N5 1.627(2)
P3 N6 1.6372(19)
P4 O3 1.4954(15)
P4 N1 1.6346(18)
P4 N2 1.630(2)
P4 N3 1.627(2)
P6 O6 1.4997(15)
P6 N16 1.6355(19)
P6 N17 1.6439(19)
P6 N18 1.6400(19)
O1S H1SA 0.83(4)
O1S H1SB 0.852(18)
O6W H6WA 0.830(17)
O6W H6WB 0.81(3)
O7W H7WA 0.77(4)
O7W H7WB 0.76(4)
O8W H8WA 0.77(3)
O8W H8WB 0.79(3)
O9W H9WA 0.80(3)
O9W H9WB 0.74(3)
O10W H10A 0.80(3)
O10W H10B 0.76(3)
N1 C1 1.465(3)
N1 C2 1.457(3)
N2 C3 1.449(4)
N2 C4 1.464(3)
N3 C5 1.456(3)
N3 C6 1.457(3)
N4 C9 1.462(3)
N4 C10 1.461(3)
N5 C11 1.472(4)
N5 C12 1.463(3)
N6 C7 1.467(3)
N6 C8 1.459(3)
N16 C25 1.463(3)
N16 C26 1.458(3)
N17 C27 1.459(3)
N17 C28 1.458(3)
N18 C29 1.464(3)
N18 C30 1.470(3)
C1 H1A 0.9800
C1 H1B 0.9800
C1 H1C 0.9800
C2 H2A 0.9800
C2 H2B 0.9800
C2 H2C 0.9800
C3 H3A 0.9800
C3 H3B 0.9800
C3 H3C 0.9800
C4 H4A 0.9800
C4 H4B 0.9800
C4 H4C 0.9800
C5 H5A 0.9800
C5 H5B 0.9800
C5 H5C 0.9800
C6 H6A 0.9800
C6 H6B 0.9800
C6 H6C 0.9800
C7 H7A 0.9800
C7 H7B 0.9800
C7 H7C 0.9800
C8 H8A 0.9800
C8 H8B 0.9800
C8 H8C 0.9800
C9 H9A 0.9800
C9 H9B 0.9800
C9 H9C 0.9800
C10 H10C 0.9800
C10 H10D 0.9800
C10 H10E 0.9800
C11 H11A 0.9800
C11 H11B 0.9800
C11 H11C 0.9800
C12 H12A 0.9800
C12 H12B 0.9800
C12 H12C 0.9800
C25 H25A 0.9800
C25 H25B 0.9800
C25 H25C 0.9800
C26 H26A 0.9800
C26 H26B 0.9800
C26 H26C 0.9800
C27 H27A 0.9800
C27 H27B 0.9800
C27 H27C 0.9800
C28 H28A 0.9800
C28 H28B 0.9800
C28 H28C 0.9800
C29 H29A 0.9800
C29 H29B 0.9800
C29 H29C 0.9800
C30 H30A 0.9800
C30 H30B 0.9800
C30 H30C 0.9800
P5 O5 1.4947(18)
P5 N13 1.640(2)
P5 N14 1.639(2)
P5 N15 1.633(2)
N13 C31 1.466(3)
N13 C32 1.454(3)
N14 C33 1.466(4)
N14 C34 1.456(5)
N15 C35 1.458(4)
N15 C36 1.458(4)
C31 H31A 0.9800
C31 H31B 0.9800
C31 H31C 0.9800
C32 H32A 0.9800
C32 H32B 0.9800
C32 H32C 0.9800
C33 H33A 0.9800
C33 H33B 0.9800
C33 H33C 0.9800
C34 H34A 0.9800
C34 H34B 0.9800
C34 H34C 0.9800
C35 H35A 0.9800
C35 H35B 0.9800
C35 H35C 0.9800
C36 H36A 0.9800
C36 H36B 0.9800
C36 H36C 0.9800
O2S H2SA 0.8509
O2S H2SB 0.8506
C230 H23D 0.9800
C230 H23E 0.9800
C230 H23F 0.9800
C231 H23G 0.9800
C231 H23H 0.9800
C231 H23I 0.9800
C231 N121 1.476(12)
C241 H24G 0.9800
C241 H24H 0.9800
C241 H24I 0.9800
C241 N121 1.431(12)
